data_7238747
loop_
_publ_author_name
'Bhat, Subrahmanya Ishwar'
'Choudhury, Angshuman Roy'
'Trivedi, Darshak R.'

_publ_section_title
;
 Condensation of malononitrile with salicylaldehydes and
 o-aminobenzaldehydes revisited: solvent and catalyst free synthesis of
 4H-chromenes and quinolines
;
_journal_issue 28
_journal_name_full 'RSC Advances'
_journal_page_first 10556
_journal_paper_doi 10.1039/c2ra21849f
_journal_volume 2
_journal_year 2012
_chemical_formula_moiety 'C13 H8 N4 O'
_chemical_formula_sum 'C13 H8 N4 O'
_chemical_formula_weight 236.23
_chemical_melting_point 152
_chemical_name_systematic (2-Amino-3-cyano-4H-chromene-4-yl)malononitrile
_space_group_IT_number 2
_space_group_name_Hall '-P 1'
_space_group_name_H-M_alt 'P -1'
_symmetry_cell_setting triclinic
_symmetry_space_group_name_H-M 'P -1'
_atom_sites_solution_hydrogens geom
_atom_sites_solution_primary direct
_atom_sites_solution_secondary difmap
_audit_creation_method SHELXL-97
_cell_angle_alpha 103.057(7)
_cell_angle_beta 90.883(8)
_cell_angle_gamma 96.555(8)
_cell_formula_units_Z 2
_cell_length_a 5.6073(8)
_cell_length_b 8.1748(11)
_cell_length_c 12.5000(17)
_cell_measurement_temperature 296(2)
_cell_volume 554.02(13)
_computing_structure_refinement 'SHELXL-97 (Sheldrick, 2008)'
_computing_structure_solution 'SHELXS-97 (Sheldrick, 2008)'
_diffrn_ambient_temperature 296(2)
_diffrn_measured_fraction_theta_full 0.938
_diffrn_measured_fraction_theta_max 0.938
_diffrn_radiation_monochromator graphite
_diffrn_radiation_source 'fine-focus sealed tube'
_diffrn_radiation_type MoK\a
_diffrn_radiation_wavelength 0.71073
_diffrn_reflns_av_R_equivalents 0.1222
_diffrn_reflns_av_sigmaI/netI 0.0804
_diffrn_reflns_limit_h_max 6
_diffrn_reflns_limit_h_min -6
_diffrn_reflns_limit_k_max 9
_diffrn_reflns_limit_k_min -9
_diffrn_reflns_limit_l_max 14
_diffrn_reflns_limit_l_min -14
_diffrn_reflns_number 3766
_diffrn_reflns_theta_full 25.02
_diffrn_reflns_theta_max 25.02
_diffrn_reflns_theta_min 1.67
_exptl_absorpt_coefficient_mu 0.096
_exptl_crystal_colour white
_exptl_crystal_density_diffrn 1.416
_exptl_crystal_density_method 'not measured'
_exptl_crystal_description block
_exptl_crystal_F_000 244
_exptl_crystal_size_max 0.2
_exptl_crystal_size_mid 0.2
_exptl_crystal_size_min 0.1
_refine_diff_density_max 0.273
_refine_diff_density_min -0.272
_refine_diff_density_rms 0.068
_refine_ls_extinction_coef 0.11(2)
_refine_ls_extinction_expression Fc^*^=kFc[1+0.001xFc^2^\l^3^/sin(2\q)]^-1/4^
_refine_ls_extinction_method SHELXL
_refine_ls_goodness_of_fit_ref 1.060
_refine_ls_hydrogen_treatment mixed
_refine_ls_matrix_type full
_refine_ls_number_parameters 196
_refine_ls_number_reflns 1846
_refine_ls_number_restraints 0
_refine_ls_restrained_S_all 1.060
_refine_ls_R_factor_all 0.0586
_refine_ls_R_factor_gt 0.0540
_refine_ls_shift/su_max 0.000
_refine_ls_shift/su_mean 0.000
_refine_ls_structure_factor_coef Fsqd
_refine_ls_weighting_details 'calc w=1/[\s^2^(Fo^2^)+(0.1063P)^2^+0.0153P] where P=(Fo^2^+2Fc^2^)/3'
_refine_ls_weighting_scheme calc
_refine_ls_wR_factor_gt 0.1463
_refine_ls_wR_factor_ref 0.1526
_reflns_number_gt 1594
_reflns_number_total 1846
_reflns_threshold_expression >2sigma(I)
_cod_data_source_file c2ra21849f.txt
_cod_data_source_block e113_0m
_cod_original_sg_symbol_H-M P-1
_cod_database_code 7238747

loop_
_symmetry_equiv_pos_as_xyz
'x, y, z'
'-x, -y, -z'

loop_
_atom_site_label
_atom_site_type_symbol
_atom_site_fract_x
_atom_site_fract_y
_atom_site_fract_z
_atom_site_U_iso_or_equiv
_atom_site_adp_type
_atom_site_occupancy
_atom_site_symmetry_multiplicity
_atom_site_calc_flag
O1 O 0.41443(19) 0.57512(15) 0.73927(9) 0.0374(4) Uani 1 1 d
N2 N 1.1156(3) 0.67296(19) 0.97428(13) 0.0456(5) Uani 1 1 d
N4 N 1.0030(3) 1.2257(2) 0.73645(15) 0.0574(5) Uani 1 1 d
N3 N 0.3738(3) 1.0210(2) 0.87717(14) 0.0504(5) Uani 1 1 d
N1 N 0.5371(3) 0.44621(19) 0.86439(13) 0.0416(4) Uani 1 1 d
C2 C 0.3391(4) 0.6963(2) 0.48126(15) 0.0469(5) Uani 1 1 d
C3 C 0.5537(4) 0.7961(2) 0.47714(14) 0.0481(5) Uani 1 1 d
C4 C 0.7205(4) 0.8309(2) 0.56466(14) 0.0399(5) Uani 1 1 d
C9 C 0.6769(3) 0.76567(18) 0.65739(12) 0.0310(4) Uani 1 1 d
C5 C 0.8448(3) 0.80915(19) 0.75768(12) 0.0290(4) Uani 1 1 d
C6 C 0.8011(3) 0.67711(19) 0.82414(12) 0.0301(4) Uani 1 1 d
C10 C 0.9745(3) 0.67174(18) 0.90582(13) 0.0331(4) Uani 1 1 d
C13 C 0.9191(3) 1.1252(2) 0.77824(14) 0.0359(5) Uani 1 1 d
C11 C 0.8196(3) 0.99019(18) 0.83088(13) 0.0289(4) Uani 1 1 d
C12 C 0.5686(3) 1.00948(19) 0.85770(13) 0.0325(4) Uani 1 1 d
C7 C 0.5935(3) 0.56912(19) 0.81151(12) 0.0306(4) Uani 1 1 d
C8 C 0.4656(3) 0.65940(19) 0.65576(12) 0.0313(4) Uani 1 1 d
C1 C 0.2951(3) 0.6267(2) 0.57054(14) 0.0407(5) Uani 1 1 d
H4 H 0.863(4) 0.905(3) 0.5640(15) 0.044(5) Uiso 1 1 d
H1 H 0.153(4) 0.550(3) 0.5724(18) 0.059(6) Uiso 1 1 d
H3 H 0.592(4) 0.838(3) 0.4132(19) 0.059(6) Uiso 1 1 d
H2 H 0.218(4) 0.670(2) 0.4229(18) 0.052(5) Uiso 1 1 d
H5 H 1.010(3) 0.818(2) 0.7383(13) 0.032(4) Uiso 1 1 d
H8 H 0.907(3) 1.001(2) 0.8964(15) 0.031(4) Uiso 1 1 d
H6 H 0.643(5) 0.430(3) 0.917(2) 0.067(7) Uiso 1 1 d
H7 H 0.395(4) 0.394(3) 0.8508(17) 0.048(6) Uiso 1 1 d

loop_
_atom_site_aniso_label
_atom_site_aniso_U_11
_atom_site_aniso_U_22
_atom_site_aniso_U_33
_atom_site_aniso_U_23
_atom_site_aniso_U_13
_atom_site_aniso_U_12
O1 0.0277(7) 0.0472(7) 0.0374(7) 0.0135(5) -0.0059(5) -0.0016(5)
N2 0.0449(10) 0.0466(9) 0.0456(9) 0.0140(7) -0.0159(7) 0.0031(6)
N4 0.0583(12) 0.0499(10) 0.0668(11) 0.0242(9) 0.0048(9) -0.0044(8)
N3 0.0297(9) 0.0563(10) 0.0644(11) 0.0109(8) 0.0029(7) 0.0077(7)
N1 0.0375(9) 0.0417(9) 0.0475(9) 0.0180(7) -0.0033(7) -0.0016(7)
C2 0.0556(12) 0.0504(11) 0.0330(9) 0.0012(8) -0.0154(9) 0.0179(9)
C3 0.0690(14) 0.0470(11) 0.0316(9) 0.0105(8) -0.0016(9) 0.0180(9)
C4 0.0481(11) 0.0390(9) 0.0333(9) 0.0090(7) 0.0005(8) 0.0069(8)
C9 0.0345(9) 0.0295(8) 0.0287(8) 0.0034(6) -0.0006(7) 0.0100(6)
C5 0.0236(8) 0.0318(9) 0.0313(8) 0.0061(6) 0.0004(6) 0.0047(6)
C6 0.0288(9) 0.0294(8) 0.0313(8) 0.0052(6) -0.0056(7) 0.0053(6)
C10 0.0338(9) 0.0294(8) 0.0363(9) 0.0080(7) -0.0027(7) 0.0041(6)
C13 0.0297(9) 0.0329(9) 0.0435(9) 0.0075(7) -0.0023(7) -0.0002(7)
C11 0.0244(8) 0.0304(9) 0.0309(8) 0.0064(6) -0.0035(6) 0.0019(6)
C12 0.0314(9) 0.0294(8) 0.0350(8) 0.0047(6) -0.0036(7) 0.0024(6)
C7 0.0301(8) 0.0315(8) 0.0291(8) 0.0033(6) -0.0018(6) 0.0072(6)
C8 0.0313(9) 0.0335(8) 0.0283(8) 0.0028(6) -0.0018(6) 0.0097(6)
C1 0.0380(10) 0.0426(10) 0.0380(9) 0.0002(7) -0.0101(8) 0.0105(8)

loop_
_atom_type_symbol
_atom_type_description
_atom_type_scat_dispersion_real
_atom_type_scat_dispersion_imag
_atom_type_scat_source
C C 0.0033 0.0016 'International Tables Vol C Tables 4.2.6.8 and 6.1.1.4'
H H 0.0000 0.0000 'International Tables Vol C Tables 4.2.6.8 and 6.1.1.4'
N N 0.0061 0.0033 'International Tables Vol C Tables 4.2.6.8 and 6.1.1.4'
O O 0.0106 0.0060 'International Tables Vol C Tables 4.2.6.8 and 6.1.1.4'

loop_
_geom_angle_atom_site_label_1
_geom_angle_atom_site_label_2
_geom_angle_atom_site_label_3
_geom_angle
C7 O1 C8 118.78(12)
C7 N1 H6 119.8(16)
C7 N1 H7 115.5(14)
H6 N1 H7 124(2)
C1 C2 C3 119.98(18)
C1 C2 H2 117.5(12)
C3 C2 H2 122.5(12)
C2 C3 C4 119.97(17)
C2 C3 H3 120.8(14)
C4 C3 H3 119.2(14)
C3 C4 C9 121.05(19)
C3 C4 H4 120.1(12)
C9 C4 H4 118.8(12)
C8 C9 C4 117.10(16)
C8 C9 C5 119.85(14)
C4 C9 C5 123.04(15)
C6 C5 C9 110.23(13)
C6 C5 C11 110.42(12)
C9 C5 C11 111.82(12)
C6 C5 H5 109.4(9)
C9 C5 H5 111.6(10)
C11 C5 H5 103.2(10)
C7 C6 C10 119.27(14)
C7 C6 C5 121.80(14)
C10 C6 C5 118.84(14)
N2 C10 C6 177.69(17)
N4 C13 C11 177.34(17)
C12 C11 C13 110.10(12)
C12 C11 C5 111.66(13)
C13 C11 C5 111.73(13)
C12 C11 H8 107.9(10)
C13 C11 H8 108.1(10)
C5 C11 H8 107.2(10)
N3 C12 C11 178.59(18)
N1 C7 O1 111.07(14)
N1 C7 C6 126.94(15)
O1 C7 C6 121.99(14)
C1 C8 C9 122.52(16)
C1 C8 O1 115.61(15)
C9 C8 O1 121.85(14)
C2 C1 C8 119.24(18)
C2 C1 H1 121.3(13)
C8 C1 H1 119.4(13)

loop_
_geom_bond_atom_site_label_1
_geom_bond_atom_site_label_2
_geom_bond_distance
O1 C7 1.3526(19)
O1 C8 1.3913(19)
N2 C10 1.154(2)
N4 C13 1.133(2)
N3 C12 1.133(2)
N1 C7 1.334(2)
N1 H6 0.92(3)
N1 H7 0.86(2)
C2 C1 1.376(3)
C2 C3 1.383(3)
C2 H2 0.96(2)
C3 C4 1.385(3)
C3 H3 0.96(2)
C4 C9 1.395(2)
C4 H4 0.95(2)
C9 C8 1.384(3)
C9 C5 1.507(2)
C5 C6 1.505(2)
C5 C11 1.577(2)
C5 H5 0.958(19)
C6 C7 1.362(2)
C6 C10 1.411(2)
C13 C11 1.470(2)
C11 C12 1.469(2)
C11 H8 0.930(19)
C8 C1 1.379(2)
C1 H1 0.96(3)
